data_4105459
loop_
_publ_author_name
'Stefan Wiese'
'Pooja Kapoor'
'Kamille D. Williams'
'Timothy H. Warren'

_publ_contact_author 'Timothy H. Warren'
_publ_contact_author_email thw@georgetown.edu
_publ_section_title
;
 Nitric Oxide Oxidatively Nitrosylates Ni(I) and Cu(I) C-Organonitroso
 Adducts
;
_journal_name_full 'Journal of the American Chemical Society'
_journal_page_first 18105
_journal_page_last 18111
_journal_paper_doi 10.1021/ja903550n
_journal_volume 131
_journal_year 2009
_chemical_formula_sum 'C50 H59 N5 Ni2 O'
_chemical_formula_weight 863.44
_chemical_name_common {[Me2NN]Ni}2(m-h2:h2-ONAr)
_chemical_name_systematic
; 
 ? 
;
_space_group_IT_number 14
_symmetry_cell_setting monoclinic
_symmetry_space_group_name_Hall '-P 2yn'
_symmetry_space_group_name_H-M 'P 1 21/n 1'
_atom_sites_solution_hydrogens geom
_atom_sites_solution_primary direct
_atom_sites_solution_secondary difmap
_audit_creation_method SHELXL-97
_cell_angle_alpha 90.00
_cell_angle_beta 91.517(3)
_cell_angle_gamma 90.00
_cell_formula_units_Z 4
_cell_length_a 17.171(3)
_cell_length_b 13.684(2)
_cell_length_c 19.160(4)
_cell_measurement_reflns_used 4799
_cell_measurement_temperature 173(2)
_cell_measurement_theta_max 27.432
_cell_measurement_theta_min 2.197
_cell_volume 4500.4(14)
_computing_structure_refinement 'SHELXL-97 (Sheldrick, 1997)'
_computing_structure_solution 'SHELXS-97 (Sheldrick, 1990)'
_diffrn_ambient_temperature 173(2)
_diffrn_measured_fraction_theta_full 0.999
_diffrn_measured_fraction_theta_max 0.999
_diffrn_radiation_monochromator graphite
_diffrn_radiation_source 'fine-focus sealed tube'
_diffrn_radiation_type MoK\a
_diffrn_radiation_wavelength 0.71073
_diffrn_reflns_av_R_equivalents 0.1082
_diffrn_reflns_av_sigmaI/netI 0.1004
_diffrn_reflns_limit_h_max 20
_diffrn_reflns_limit_h_min -20
_diffrn_reflns_limit_k_max 16
_diffrn_reflns_limit_k_min -16
_diffrn_reflns_limit_l_max 22
_diffrn_reflns_limit_l_min -22
_diffrn_reflns_number 33208
_diffrn_reflns_theta_full 25.00
_diffrn_reflns_theta_max 25.00
_diffrn_reflns_theta_min 1.57
_exptl_absorpt_coefficient_mu 0.878
_exptl_absorpt_correction_T_max 1.000
_exptl_absorpt_correction_T_min 0.834
_exptl_absorpt_correction_type multi-scan
_exptl_absorpt_process_details 'SADABS based on Blessing's method; Blessing, Acta Cryst. (1995) A51 33-38'
_exptl_crystal_colour dark_green
_exptl_crystal_density_diffrn 1.274
_exptl_crystal_description block
_exptl_crystal_F_000 1832
_exptl_crystal_size_max 0.38
_exptl_crystal_size_mid 0.28
_exptl_crystal_size_min 0.16
_refine_diff_density_max 0.773
_refine_diff_density_min -0.498
_refine_diff_density_rms 0.088
_refine_ls_extinction_coef 0.00027(14)
_refine_ls_extinction_expression Fc^*^=kFc[1+0.001xFc^2^\l^3^/sin(2\q)]^-1/4^
_refine_ls_extinction_method SHELXL
_refine_ls_goodness_of_fit_ref 0.991
_refine_ls_hydrogen_treatment constr
_refine_ls_matrix_type full
_refine_ls_number_parameters 538
_refine_ls_number_reflns 7909
_refine_ls_number_restraints 0
_refine_ls_restrained_S_all 0.991
_refine_ls_R_factor_all 0.1097
_refine_ls_R_factor_gt 0.0547
_refine_ls_shift/su_max 0.001
_refine_ls_shift/su_mean 0.000
_refine_ls_structure_factor_coef Fsqd
_refine_ls_weighting_details 'calc w=1/[\s^2^(Fo^2^)+(0.0614P)^2^+0.0000P] where P=(Fo^2^+2Fc^2^)/3'
_refine_ls_weighting_scheme calc
_refine_ls_wR_factor_gt 0.1168
_refine_ls_wR_factor_ref 0.1289
_reflns_number_gt 4901
_reflns_number_total 7909
_reflns_threshold_expression >2sigma(I)
_cod_data_source_file ja903550n_si_003.cif
_cod_data_source_block cmpd_1a_{[Me2NN]Ni}2(m-h2:h2-ONAr)
_cod_original_cell_volume 4500.5(14)
_cod_database_code 4105459

loop_
_symmetry_equiv_pos_as_xyz
'x, y, z'
'-x+1/2, y+1/2, -z+1/2'
'-x, -y, -z'
'x-1/2, -y-1/2, z-1/2'

loop_
_atom_site_label
_atom_site_type_symbol
_atom_site_fract_x
_atom_site_fract_y
_atom_site_fract_z
_atom_site_U_iso_or_equiv
_atom_site_adp_type
_atom_site_occupancy
_atom_site_symmetry_multiplicity
_atom_site_calc_flag
_atom_site_refinement_flags
Ni2 Ni 0.75765(3) 0.91724(4) 0.02636(3) 0.02154(16) Uani 1 1 d .
Ni1 Ni 0.70911(3) 0.69386(4) 0.03158(3) 0.02062(16) Uani 1 1 d .
O1 O 0.74945(15) 0.8054(2) 0.08273(14) 0.0266(7) Uani 1 1 d .
N2 N 0.72216(19) 0.5819(2) -0.02261(17) 0.0226(8) Uani 1 1 d .
N3 N 0.73371(19) 1.0200(2) 0.08641(17) 0.0228(8) Uani 1 1 d .
N1 N 0.61831(19) 0.6504(2) 0.07225(16) 0.0223(8) Uani 1 1 d .
N4 N 0.77829(19) 0.9949(2) -0.05116(17) 0.0244(8) Uani 1 1 d .
N5 N 0.79071(19) 0.7834(2) 0.02019(17) 0.0230(8) Uani 1 1 d .
C12 C 0.7814(2) 0.5813(3) -0.0747(2) 0.0230(10) Uani 1 1 d .
C6 C 0.5653(2) 0.7213(3) 0.1001(2) 0.0223(10) Uani 1 1 d .
C47 C 0.9978(2) 0.7383(3) -0.0151(2) 0.0302(11) Uani 1 1 d .
C27 C 0.7209(3) 0.9960(3) 0.1581(2) 0.0286(11) Uani 1 1 d .
C44 C 0.9033(2) 0.7476(3) 0.1009(2) 0.0286(11) Uani 1 1 d .
H44 H 0.8709 0.7512 0.1403 0.034 Uiso 1 1 calc R
C33 C 0.8025(3) 0.9485(3) -0.1142(2) 0.0255(10) Uani 1 1 d .
C2 C 0.6276(2) 0.4836(3) 0.0361(2) 0.0273(11) Uani 1 1 d .
H2 H 0.6102 0.4187 0.0440 0.033 Uiso 1 1 calc R
C3 C 0.6861(2) 0.4974(3) -0.0130(2) 0.0266(10) Uani 1 1 d .
C1 C 0.5936(2) 0.5583(3) 0.0738(2) 0.0259(10) Uani 1 1 d .
C24 C 0.7708(2) 1.0916(3) -0.0533(2) 0.0278(11) Uani 1 1 d .
C11 C 0.5680(2) 0.7442(3) 0.1709(2) 0.0268(10) Uani 1 1 d .
C22 C 0.7369(2) 1.1153(3) 0.0707(2) 0.0264(10) Uani 1 1 d .
C48 C 0.9186(2) 0.7559(3) -0.0245(2) 0.0261(10) Uani 1 1 d .
H48 H 0.8965 0.7637 -0.0701 0.031 Uiso 1 1 calc R
C16 C 0.8185(3) 0.6026(3) -0.1925(2) 0.0367(12) Uani 1 1 d .
H16 H 0.8069 0.6233 -0.2390 0.044 Uiso 1 1 calc R
C43 C 0.8717(2) 0.7621(3) 0.0338(2) 0.0224(10) Uani 1 1 d .
C49 C 0.7622(2) 0.6113(3) -0.1422(2) 0.0254(10) Uani 1 1 d .
C41 C 0.6627(3) 0.9108(4) -0.1426(3) 0.0420(13) Uani 1 1 d .
H41A H 0.6313 0.8836 -0.1813 0.063 Uiso 1 1 calc R
H41B H 0.6470 0.9786 -0.1343 0.063 Uiso 1 1 calc R
H41C H 0.6547 0.8721 -0.1003 0.063 Uiso 1 1 calc R
C18 C 0.5085(3) 0.7402(4) -0.0223(2) 0.0426(13) Uani 1 1 d .
H18A H 0.4590 0.7613 -0.0439 0.064 Uiso 1 1 calc R
H18B H 0.5158 0.6702 -0.0305 0.064 Uiso 1 1 calc R
H18C H 0.5514 0.7766 -0.0429 0.064 Uiso 1 1 calc R
C10 C 0.5069(3) 0.7976(3) 0.1973(2) 0.0343(12) Uani 1 1 d .
H10 H 0.5063 0.8119 0.2458 0.041 Uiso 1 1 calc R
C13 C 0.8552(2) 0.5434(3) -0.0572(2) 0.0239(10) Uani 1 1 d .
C7 C 0.5077(2) 0.7596(3) 0.0551(2) 0.0265(10) Uani 1 1 d .
C4 C 0.5228(3) 0.5306(3) 0.1155(2) 0.0344(12) Uani 1 1 d .
H4A H 0.5269 0.5606 0.1618 0.052 Uiso 1 1 calc R
H4B H 0.5204 0.4594 0.1203 0.052 Uiso 1 1 calc R
H4C H 0.4755 0.5539 0.0911 0.052 Uiso 1 1 calc R
C45 C 0.9829(3) 0.7275(3) 0.1101(2) 0.0325(11) Uani 1 1 d .
C28 C 0.7845(3) 0.9738(3) 0.2024(2) 0.0333(12) Uani 1 1 d .
C34 C 0.7474(3) 0.9081(3) -0.1605(2) 0.0304(11) Uani 1 1 d .
C26 C 0.7838(3) 1.1455(3) -0.1215(2) 0.0331(11) Uani 1 1 d .
H26A H 0.8393 1.1445 -0.1319 0.050 Uiso 1 1 calc R
H26B H 0.7663 1.2134 -0.1171 0.050 Uiso 1 1 calc R
H26C H 0.7540 1.1135 -0.1594 0.050 Uiso 1 1 calc R
C25 C 0.7249(3) 1.1927(3) 0.1264(2) 0.0380(12) Uani 1 1 d .
H25A H 0.6709 1.1905 0.1415 0.057 Uiso 1 1 calc R
H25B H 0.7360 1.2574 0.1072 0.057 Uiso 1 1 calc R
H25C H 0.7602 1.1799 0.1664 0.057 Uiso 1 1 calc R
C42 C 0.9423(3) 0.9897(3) -0.0789(3) 0.0422(13) Uani 1 1 d .
H42A H 0.9941 0.9651 -0.0902 0.063 Uiso 1 1 calc R
H42B H 0.9302 0.9713 -0.0310 0.063 Uiso 1 1 calc R
H42C H 0.9415 1.0611 -0.0833 0.063 Uiso 1 1 calc R
C23 C 0.7518(2) 1.1486(3) 0.0036(2) 0.0263(10) Uani 1 1 d .
H23 H 0.7485 1.2171 -0.0039 0.032 Uiso 1 1 calc R
C14 C 0.9089(3) 0.5349(3) -0.1096(2) 0.0340(12) Uani 1 1 d .
H14 H 0.9588 0.5081 -0.0989 0.041 Uiso 1 1 calc R
C37 C 0.9045(3) 0.9056(3) -0.1912(2) 0.0389(13) Uani 1 1 d .
H37 H 0.9581 0.9042 -0.2021 0.047 Uiso 1 1 calc R
C5 C 0.7033(3) 0.4112(3) -0.0596(2) 0.0351(12) Uani 1 1 d .
H5A H 0.6926 0.4292 -0.1084 0.053 Uiso 1 1 calc R
H5B H 0.6701 0.3560 -0.0470 0.053 Uiso 1 1 calc R
H5C H 0.7581 0.3927 -0.0535 0.053 Uiso 1 1 calc R
C15 C 0.8913(3) 0.5640(3) -0.1758(2) 0.0334(12) Uani 1 1 d .
H15 H 0.9291 0.5580 -0.2109 0.040 Uiso 1 1 calc R
C46 C 1.0282(3) 0.7236(3) 0.0515(3) 0.0348(12) Uani 1 1 d .
H46 H 1.0823 0.7104 0.0574 0.042 Uiso 1 1 calc R
C39 C 0.8662(3) 0.9789(3) 0.1765(2) 0.0419(13) Uani 1 1 d .
H39A H 0.9029 0.9601 0.2141 0.063 Uiso 1 1 calc R
H39B H 0.8774 1.0458 0.1615 0.063 Uiso 1 1 calc R
H39C H 0.8715 0.9342 0.1369 0.063 Uiso 1 1 calc R
C29 C 0.7715(3) 0.9527(4) 0.2716(3) 0.0486(14) Uani 1 1 d .
H29 H 0.8141 0.9365 0.3021 0.058 Uiso 1 1 calc R
C35 C 0.7718(3) 0.8681(3) -0.2227(2) 0.0404(13) Uani 1 1 d .
H35 H 0.7346 0.8411 -0.2549 0.049 Uiso 1 1 calc R
C21 C 0.6806(3) 0.6451(3) -0.1617(2) 0.0383(12) Uani 1 1 d .
H21A H 0.6453 0.5888 -0.1628 0.057 Uiso 1 1 calc R
H21B H 0.6806 0.6759 -0.2079 0.057 Uiso 1 1 calc R
H21C H 0.6631 0.6924 -0.1271 0.057 Uiso 1 1 calc R
C8 C 0.4480(2) 0.8141(3) 0.0841(3) 0.0345(12) Uani 1 1 d .
H8 H 0.4077 0.8403 0.0547 0.041 Uiso 1 1 calc R
C19 C 0.6347(3) 0.7116(3) 0.2182(2) 0.0382(12) Uani 1 1 d .
H19A H 0.6818 0.7481 0.2068 0.057 Uiso 1 1 calc R
H19B H 0.6439 0.6415 0.2115 0.057 Uiso 1 1 calc R
H19C H 0.6217 0.7239 0.2669 0.057 Uiso 1 1 calc R
C50 C 1.0495(3) 0.7358(4) -0.0779(3) 0.0444(13) Uani 1 1 d .
H50A H 1.1040 0.7437 -0.0626 0.067 Uiso 1 1 calc R
H50B H 1.0348 0.7890 -0.1099 0.067 Uiso 1 1 calc R
H50C H 1.0431 0.6730 -0.1020 0.067 Uiso 1 1 calc R
C38 C 0.8824(3) 0.9462(3) -0.1286(2) 0.0299(11) Uani 1 1 d .
C40 C 0.5770(3) 1.0186(4) 0.1334(3) 0.0580(16) Uani 1 1 d .
H40A H 0.5287 1.0205 0.1595 0.087 Uiso 1 1 calc R
H40B H 0.5730 0.9680 0.0974 0.087 Uiso 1 1 calc R
H40C H 0.5854 1.0823 0.1114 0.087 Uiso 1 1 calc R
C9 C 0.4470(3) 0.8300(3) 0.1542(3) 0.0384(12) Uani 1 1 d .
H9 H 0.4044 0.8640 0.1736 0.046 Uiso 1 1 calc R
C56 C 1.0170(3) 0.7129(4) 0.1830(3) 0.0536(15) Uani 1 1 d .
H56A H 1.0695 0.6852 0.1801 0.080 Uiso 1 1 calc R
H56B H 0.9839 0.6680 0.2088 0.080 Uiso 1 1 calc R
H56C H 1.0199 0.7759 0.2072 0.080 Uiso 1 1 calc R
C30 C 0.6970(4) 0.9551(4) 0.2966(3) 0.0612(18) Uani 1 1 d .
H30 H 0.6889 0.9419 0.3445 0.073 Uiso 1 1 calc R
C32 C 0.6442(3) 0.9960(3) 0.1823(3) 0.0377(12) Uani 1 1 d .
C36 C 0.8507(3) 0.8673(4) -0.2379(2) 0.0458(14) Uani 1 1 d .
H36 H 0.8673 0.8403 -0.2808 0.055 Uiso 1 1 calc R
C31 C 0.6343(3) 0.9761(4) 0.2533(3) 0.0524(15) Uani 1 1 d .
H31 H 0.5835 0.9772 0.2717 0.063 Uiso 1 1 calc R
C20 C 0.8756(3) 0.5112(3) 0.0162(2) 0.0346(12) Uani 1 1 d .
H20A H 0.8411 0.4577 0.0295 0.052 Uiso 1 1 calc R
H20B H 0.8693 0.5662 0.0483 0.052 Uiso 1 1 calc R
H20C H 0.9298 0.4886 0.0186 0.052 Uiso 1 1 calc R

loop_
_atom_site_aniso_label
_atom_site_aniso_U_11
_atom_site_aniso_U_22
_atom_site_aniso_U_33
_atom_site_aniso_U_23
_atom_site_aniso_U_13
_atom_site_aniso_U_12
Ni2 0.0210(3) 0.0192(3) 0.0246(3) -0.0006(2) 0.0044(2) -0.0012(2)
Ni1 0.0180(3) 0.0190(3) 0.0251(3) -0.0002(2) 0.0058(2) -0.0015(2)
O1 0.0256(17) 0.0270(16) 0.0277(17) -0.0035(14) 0.0104(13) 0.0014(13)
N2 0.021(2) 0.0206(19) 0.026(2) -0.0006(16) 0.0041(16) -0.0029(16)
N3 0.020(2) 0.023(2) 0.026(2) 0.0000(16) 0.0042(16) -0.0014(16)
N1 0.020(2) 0.024(2) 0.024(2) -0.0014(16) 0.0064(15) -0.0027(16)
N4 0.021(2) 0.024(2) 0.029(2) 0.0026(17) 0.0024(16) -0.0003(16)
N5 0.0186(19) 0.025(2) 0.026(2) -0.0019(16) 0.0092(16) 0.0004(16)
C12 0.022(2) 0.017(2) 0.030(3) -0.005(2) 0.0062(19) 0.0006(19)
C6 0.019(2) 0.022(2) 0.027(2) 0.0015(19) 0.0085(19) -0.0046(19)
C47 0.022(3) 0.025(3) 0.044(3) 0.000(2) 0.006(2) -0.004(2)
C27 0.035(3) 0.019(2) 0.032(3) -0.008(2) 0.010(2) -0.001(2)
C44 0.028(3) 0.026(3) 0.032(3) -0.001(2) 0.000(2) 0.001(2)
C33 0.035(3) 0.019(2) 0.023(2) 0.0079(19) -0.001(2) 0.005(2)
C2 0.029(3) 0.016(2) 0.037(3) 0.002(2) 0.009(2) -0.005(2)
C3 0.023(2) 0.025(3) 0.031(3) 0.004(2) 0.000(2) 0.002(2)
C1 0.021(2) 0.032(3) 0.025(3) 0.004(2) 0.0004(19) -0.003(2)
C24 0.022(2) 0.025(3) 0.036(3) 0.003(2) -0.001(2) -0.001(2)
C11 0.023(3) 0.022(2) 0.035(3) 0.006(2) 0.005(2) -0.002(2)
C22 0.023(3) 0.024(2) 0.032(3) -0.002(2) -0.003(2) 0.001(2)
C48 0.024(3) 0.025(3) 0.030(3) 0.004(2) 0.004(2) -0.003(2)
C16 0.042(3) 0.043(3) 0.026(3) 0.004(2) 0.006(2) 0.002(2)
C43 0.024(3) 0.014(2) 0.030(3) 0.0053(19) 0.001(2) -0.0030(18)
C49 0.026(3) 0.024(3) 0.026(3) -0.001(2) 0.001(2) 0.000(2)
C41 0.031(3) 0.042(3) 0.052(3) -0.005(3) -0.008(2) 0.000(2)
C18 0.038(3) 0.051(3) 0.038(3) 0.006(3) -0.005(2) 0.000(3)
C10 0.033(3) 0.032(3) 0.039(3) -0.003(2) 0.017(2) 0.000(2)
C13 0.028(3) 0.018(2) 0.026(3) -0.0003(19) 0.003(2) -0.0003(19)
C7 0.018(2) 0.028(3) 0.034(3) 0.007(2) 0.001(2) -0.006(2)
C4 0.032(3) 0.029(3) 0.043(3) 0.001(2) 0.012(2) -0.008(2)
C45 0.034(3) 0.025(3) 0.038(3) -0.004(2) -0.007(2) 0.000(2)
C28 0.045(3) 0.023(3) 0.032(3) -0.007(2) 0.002(2) -0.006(2)
C34 0.035(3) 0.028(3) 0.028(3) 0.003(2) -0.002(2) 0.005(2)
C26 0.040(3) 0.026(3) 0.033(3) 0.007(2) 0.001(2) -0.001(2)
C25 0.041(3) 0.030(3) 0.043(3) -0.008(2) 0.004(2) 0.001(2)
C42 0.026(3) 0.042(3) 0.058(4) 0.007(3) 0.002(2) -0.002(2)
C23 0.025(3) 0.017(2) 0.037(3) 0.002(2) -0.003(2) -0.0043(19)
C14 0.025(3) 0.037(3) 0.040(3) -0.002(2) 0.008(2) 0.004(2)
C37 0.036(3) 0.046(3) 0.035(3) 0.009(2) 0.017(2) 0.005(2)
C5 0.034(3) 0.020(2) 0.052(3) -0.006(2) 0.011(2) 0.000(2)
C15 0.029(3) 0.041(3) 0.031(3) -0.002(2) 0.012(2) 0.001(2)
C46 0.022(3) 0.030(3) 0.052(3) 0.000(2) 0.000(2) 0.001(2)
C39 0.037(3) 0.039(3) 0.050(3) -0.007(2) -0.005(2) 0.005(2)
C29 0.071(4) 0.039(3) 0.035(3) -0.002(3) -0.004(3) -0.003(3)
C35 0.054(4) 0.033(3) 0.034(3) -0.002(2) -0.006(3) 0.005(3)
C21 0.035(3) 0.044(3) 0.036(3) 0.007(2) -0.001(2) 0.003(2)
C8 0.018(2) 0.033(3) 0.053(3) 0.006(2) 0.002(2) 0.001(2)
C19 0.039(3) 0.040(3) 0.035(3) 0.006(2) 0.000(2) 0.007(2)
C50 0.026(3) 0.047(3) 0.061(4) 0.009(3) 0.014(3) 0.006(2)
C38 0.028(3) 0.033(3) 0.029(3) 0.010(2) 0.005(2) 0.003(2)
C40 0.035(3) 0.048(4) 0.092(5) -0.002(3) 0.018(3) 0.002(3)
C9 0.021(3) 0.046(3) 0.049(3) 0.000(3) 0.012(2) 0.007(2)
C56 0.044(3) 0.064(4) 0.052(4) -0.005(3) -0.014(3) 0.004(3)
C30 0.101(6) 0.048(4) 0.036(3) -0.011(3) 0.026(4) -0.021(4)
C32 0.040(3) 0.026(3) 0.048(3) -0.006(2) 0.014(3) -0.004(2)
C36 0.068(4) 0.041(3) 0.029(3) -0.002(2) 0.015(3) 0.014(3)
C31 0.053(4) 0.047(4) 0.059(4) -0.015(3) 0.031(3) -0.012(3)
C20 0.031(3) 0.033(3) 0.040(3) 0.002(2) 0.000(2) 0.005(2)

loop_
_atom_type_symbol
_atom_type_description
_atom_type_scat_dispersion_real
_atom_type_scat_dispersion_imag
_atom_type_scat_source
C C 0.0033 0.0016 'International Tables Vol C Tables 4.2.6.8 and 6.1.1.4'
H H 0.0000 0.0000 'International Tables Vol C Tables 4.2.6.8 and 6.1.1.4'
N N 0.0061 0.0033 'International Tables Vol C Tables 4.2.6.8 and 6.1.1.4'
O O 0.0106 0.0060 'International Tables Vol C Tables 4.2.6.8 and 6.1.1.4'
Ni Ni 0.3393 1.1124 'International Tables Vol C Tables 4.2.6.8 and 6.1.1.4'

loop_
_geom_angle_atom_site_label_1
_geom_angle_atom_site_label_2
_geom_angle_atom_site_label_3
_geom_angle
N4 Ni2 N3 96.36(15)
N4 Ni2 O1 159.78(13)
N3 Ni2 O1 103.75(13)
N4 Ni2 N5 115.51(14)
N3 Ni2 N5 145.56(14)
O1 Ni2 N5 44.48(12)
N1 Ni1 N2 94.88(14)
N1 Ni1 N5 153.34(14)
N2 Ni1 N5 111.71(14)
N1 Ni1 O1 109.47(13)
N2 Ni1 O1 152.04(13)
N5 Ni1 O1 44.37(12)
N5 O1 Ni2 69.25(17)
N5 O1 Ni1 65.86(17)
Ni2 O1 Ni1 112.52(14)
C3 N2 C12 115.5(3)
C3 N2 Ni1 125.1(3)
C12 N2 Ni1 119.1(3)
C22 N3 C27 116.5(3)
C22 N3 Ni2 125.6(3)
C27 N3 Ni2 117.3(3)
C1 N1 C6 115.1(3)
C1 N1 Ni1 125.7(3)
C6 N1 Ni1 119.0(3)
C24 N4 C33 116.3(3)
C24 N4 Ni2 124.8(3)
C33 N4 Ni2 118.8(3)
C43 N5 O1 112.8(3)
C43 N5 Ni1 124.6(3)
O1 N5 Ni1 69.77(17)
C43 N5 Ni2 117.9(3)
O1 N5 Ni2 66.27(17)
Ni1 N5 Ni2 113.09(16)
C49 C12 C13 121.6(4)
C49 C12 N2 119.2(4)
C13 C12 N2 119.0(4)
C11 C6 C7 121.5(4)
C11 C6 N1 120.5(4)
C7 C6 N1 117.8(4)
C46 C47 C48 119.4(4)
C46 C47 C50 121.1(4)
C48 C47 C50 119.6(4)
C28 C27 C32 121.5(4)
C28 C27 N3 119.6(4)
C32 C27 N3 118.9(4)
C43 C44 C45 119.8(4)
C34 C33 C38 120.9(4)
C34 C33 N4 120.3(4)
C38 C33 N4 118.7(4)
C1 C2 C3 124.5(4)
N2 C3 C2 123.6(4)
N2 C3 C5 120.0(4)
C2 C3 C5 116.3(4)
N1 C1 C2 123.1(4)
N1 C1 C4 120.5(4)
C2 C1 C4 116.3(4)
N4 C24 C23 124.0(4)
N4 C24 C26 119.6(4)
C23 C24 C26 116.4(4)
C10 C11 C6 117.9(4)
C10 C11 C19 120.4(4)
C6 C11 C19 121.6(4)
N3 C22 C23 122.4(4)
N3 C22 C25 120.8(4)
C23 C22 C25 116.9(4)
C47 C48 C43 119.4(4)
C15 C16 C49 120.8(4)
C48 C43 C44 120.6(4)
C48 C43 N5 116.3(4)
C44 C43 N5 123.1(4)
C12 C49 C16 118.0(4)
C12 C49 C21 121.1(4)
C16 C49 C21 120.8(4)
C9 C10 C11 120.8(4)
C14 C13 C12 118.2(4)
C14 C13 C20 120.6(4)
C12 C13 C20 121.3(4)
C8 C7 C6 118.0(4)
C8 C7 C18 120.8(4)
C6 C7 C18 121.1(4)
C46 C45 C44 118.3(4)
C46 C45 C56 122.1(4)
C44 C45 C56 119.6(4)
C29 C28 C27 119.0(5)
C29 C28 C39 120.2(5)
C27 C28 C39 120.7(4)
C35 C34 C33 119.3(4)
C35 C34 C41 121.5(4)
C33 C34 C41 119.2(4)
C24 C23 C22 126.5(4)
C15 C14 C13 121.2(4)
C36 C37 C38 121.6(5)
C14 C15 C16 120.2(4)
C47 C46 C45 122.5(4)
C30 C29 C28 120.3(5)
C34 C35 C36 120.0(5)
C9 C8 C7 120.5(4)
C37 C38 C33 118.1(4)
C37 C38 C42 120.6(4)
C33 C38 C42 121.3(4)
C8 C9 C10 120.8(4)
C31 C30 C29 121.0(5)
C31 C32 C27 117.2(5)
C31 C32 C40 122.4(5)
C27 C32 C40 120.3(4)
C37 C36 C35 120.1(4)
C30 C31 C32 121.0(5)

loop_
_geom_bond_atom_site_label_1
_geom_bond_atom_site_label_2
_geom_bond_distance
Ni2 N4 1.868(3)
Ni2 N3 1.869(3)
Ni2 O1 1.881(3)
Ni2 N5 1.921(3)
Ni1 N1 1.859(3)
Ni1 N2 1.868(3)
Ni1 N5 1.879(3)
Ni1 O1 1.932(3)
O1 N5 1.440(4)
N2 C3 1.326(5)
N2 C12 1.443(5)
N3 C22 1.341(5)
N3 C27 1.435(5)
N1 C1 1.331(5)
N1 C6 1.442(5)
N4 C24 1.330(5)
N4 C33 1.435(5)
N5 C43 1.438(5)
C12 C49 1.388(6)
C12 C13 1.403(6)
C6 C11 1.391(6)
C6 C7 1.397(5)
C47 C46 1.381(6)
C47 C48 1.389(6)
C47 C50 1.515(6)
C27 C28 1.398(6)
C27 C32 1.408(6)
C44 C43 1.398(6)
C44 C45 1.400(6)
C33 C34 1.394(6)
C33 C38 1.409(6)
C2 C1 1.389(6)
C2 C3 1.407(6)
C3 C5 1.512(6)
C1 C4 1.520(5)
C24 C23 1.388(6)
C24 C26 1.521(6)
C11 C10 1.386(6)
C11 C19 1.509(6)
C22 C23 1.392(6)
C22 C25 1.522(6)
C48 C43 1.396(5)
C16 C15 1.387(6)
C16 C49 1.388(6)
C49 C21 1.512(6)
C41 C34 1.503(6)
C18 C7 1.506(6)
C10 C9 1.376(6)
C13 C14 1.385(5)
C13 C20 1.506(6)
C7 C8 1.396(6)
C45 C46 1.383(6)
C45 C56 1.513(6)
C28 C29 1.381(6)
C28 C39 1.502(6)
C34 C35 1.386(6)
C42 C38 1.505(6)
C14 C15 1.357(6)
C37 C36 1.373(7)
C37 C38 1.383(6)
C29 C30 1.378(7)
C35 C36 1.394(7)
C8 C9 1.361(6)
C40 C32 1.499(7)
C30 C31 1.372(8)
C32 C31 1.402(7)
